data_9001309
loop_
_publ_author_name
'Pring, A.'
'Gatehouse, B. M.'
'Birch, W. D.'

_publ_section_title
;Francisite, Cu3Bi(SeO3)2O2Cl, a new mineral from Iron Monarch, South
 Australia: Description and crystal structure
;
_journal_name_full 'American Mineralogist'
_journal_page_first 1421
_journal_page_last 1425
_journal_volume 75
_journal_year 1990
_chemical_formula_sum 'Bi Cl Cu3 O8 Se2'
_chemical_name_mineral Francisite
_space_group_IT_number 59
_symmetry_space_group_name_Hall '-P 2ab 2a'
_symmetry_space_group_name_H-M 'P m m n :2'
_cell_angle_alpha 90
_cell_angle_beta 90
_cell_angle_gamma 90
_cell_length_a 6.354
_cell_length_b 9.630
_cell_length_c 7.220
_cell_formula_units_Z 2
_cell_volume 441.785
_database_code_amcsd 0001339
_exptl_crystal_density_diffrn 5.420
_cod_original_sg_symbol_H-M 'P m m n'
_cod_original_formula_sum 'Bi Cu3 Se2 Cl O8'
_cod_database_code 9001309

loop_
_space_group_symop_operation_xyz
x,y,z
x,1/2-y,z
-x,1/2+y,-z
1/2-x,y,z
1/2+x,-y,-z
1/2+x,1/2+y,-z
1/2-x,1/2-y,z
-x,-y,-z

loop_
_atom_site_aniso_label
_atom_site_aniso_U_11
_atom_site_aniso_U_22
_atom_site_aniso_U_33
_atom_site_aniso_U_12
_atom_site_aniso_U_13
_atom_site_aniso_U_23
Bi 0.00660 0.00640 0.00820 0.00000 0.00000 0.00000
Cu1 0.01160 0.00550 0.01230 -0.00870 0.00410 -0.00690
Cu2 0.03220 0.00610 0.00270 0.00000 0.00000 0.00000
Se 0.00720 0.00640 0.00920 0.00000 0.00000 0.00080
Cl 0.04740 0.03450 0.01720 0.00000 0.00000 0.00000

loop_
_atom_site_label
_atom_site_fract_x
_atom_site_fract_y
_atom_site_fract_z
_atom_site_U_iso_or_equiv
Bi 0.25000 0.25000 0.24160 ?
Cu1 0.00000 0.00000 0.00000 ?
Cu2 0.25000 0.25000 0.79220 ?
Se 0.25000 0.55700 0.60960 ?
Cl 0.25000 0.75000 0.14880 ?
O1 0.25000 0.11130 0.99410 0.00740
O2 0.04090 0.58360 0.75520 0.01570
O3 0.25000 0.11730 0.58720 0.01690

loop_
_cod_related_entry_id
_cod_related_entry_database
_cod_related_entry_code
1 AMCSD 0001339
